data_2021738
loop_
_publ_author_name
'Turney, Toby'
'Zhang, Wenhui'
'Oliver, Allen G.'
'Serianni, Anthony S.'

_publ_section_title
;
 Structural properties of <small>D</small>-mannopyranosyl rings containing
 <i>O</i>-acetyl side-chains
;
_journal_coeditor_code FP3073
_journal_issue 8
_journal_name_full 'Acta Crystallographica Section C'
_journal_page_first 1166
_journal_page_last 1174
_journal_paper_doi 10.1107/S2053229619008817
_journal_volume 75
_journal_year 2019
_chemical_absolute_configuration rmad
_chemical_formula_iupac 'C40 H54 O27'
_chemical_formula_moiety 'C40 H54 O27'
_chemical_formula_sum 'C40 H54 O27'
_chemical_formula_weight 966.83
_chemical_name_systematic
;
2,3,4,6-Tetra-<i>O</i>-acetyl-\a-<i>D</i>-mannopyranosyl-(1\\rightarrow2)-\
3,4,6-tri-<i>O</i>-acetyl-\a-<i>D</i>-mannopyranosyl-(1\\rightarrow3)-\
1,2,4,6-tetra-<i>O</i>-acetyl-\a-<i>D</i>-mannopyranose
;
_space_group_crystal_system monoclinic
_space_group_IT_number 4
_space_group_name_Hall 'P 2yb'
_space_group_name_H-M_alt 'P 1 21 1'
_symmetry_space_group_name_Hall 'P 2yb'
_symmetry_space_group_name_H-M 'P 1 21 1'
_atom_sites_solution_hydrogens geom
_atom_sites_solution_primary dual
_atom_sites_solution_secondary difmap
_audit_creation_method SHELXL-2018/3
_cell_angle_alpha 90
_cell_angle_beta 91.8362(8)
_cell_angle_gamma 90
_cell_formula_units_Z 2
_cell_length_a 9.1043(2)
_cell_length_b 21.4770(5)
_cell_length_c 13.8106(3)
_cell_measurement_reflns_used 9335
_cell_measurement_temperature 120(2)
_cell_measurement_theta_max 71.56
_cell_measurement_theta_min 3.81
_cell_volume 2699.04(10)
_computing_cell_refinement
;
SAINT (Bruker, 2015)
;
_computing_data_collection
;
APEX2 (Bruker, 2015)
;
_computing_data_reduction
;
SAINT (Bruker, 2015)
;
_computing_molecular_graphics
;
Mercury (Macrae <i>et al.</i>, 2008)
;
_computing_publication_material
;
publCIF (Westrip, 2010)
;
_computing_structure_refinement
;
SHELXL2018 (Sheldrick, 2015b)
;
_computing_structure_solution
;
SHELXT (Sheldrick, 2015a)
;
_diffrn_ambient_temperature 120(2)
_diffrn_detector_area_resol_mean 8.33
_diffrn_measured_fraction_theta_full 1.000
_diffrn_measured_fraction_theta_max 0.998
_diffrn_measurement_device_type 'Bruker APEXII CCD'
_diffrn_measurement_method 'combination of \w and \f-scans '
_diffrn_radiation_monochromator 'MONTEL Multi-layer'
_diffrn_radiation_source 'Incoatec micro-focus'
_diffrn_radiation_type CuK\a
_diffrn_radiation_wavelength 1.54178
_diffrn_reflns_av_R_equivalents 0.0223
_diffrn_reflns_av_unetI/netI 0.0143
_diffrn_reflns_limit_h_max 11
_diffrn_reflns_limit_h_min -11
_diffrn_reflns_limit_k_max 26
_diffrn_reflns_limit_k_min -24
_diffrn_reflns_limit_l_max 16
_diffrn_reflns_limit_l_min -16
_diffrn_reflns_number 72001
_diffrn_reflns_theta_full 67.679
_diffrn_reflns_theta_max 71.679
_diffrn_reflns_theta_min 3.201
_exptl_absorpt_coefficient_mu 0.877
_exptl_absorpt_correction_T_max 0.9504
_exptl_absorpt_correction_T_min 0.8636
_exptl_absorpt_correction_type numerical
_exptl_absorpt_process_details
;
(SADABS; Krause <i>et al.</i>, 2015)
;
_exptl_crystal_colour colorless
_exptl_crystal_density_diffrn 1.190
_exptl_crystal_description block
_exptl_crystal_F_000 1020
_exptl_crystal_size_max 0.193
_exptl_crystal_size_mid 0.148
_exptl_crystal_size_min 0.122
_refine_diff_density_max 0.527
_refine_diff_density_min -0.202
_refine_ls_abs_structure_details
;
Flack <i>x</i> determined using 4517 quotients [(I+)-(I-)]/[(I+)+(I-)]
(Parsons <i>et al.</i>, 2013)
;
_refine_ls_abs_structure_Flack 0.069(17)
_refine_ls_extinction_method none
_refine_ls_goodness_of_fit_ref 1.038
_refine_ls_hydrogen_treatment constr
_refine_ls_matrix_type full
_refine_ls_number_parameters 629
_refine_ls_number_reflns 9999
_refine_ls_number_restraints 1
_refine_ls_restrained_S_all 1.038
_refine_ls_R_factor_all 0.0337
_refine_ls_R_factor_gt 0.0336
_refine_ls_shift/su_max 0.025
_refine_ls_shift/su_mean 0.002
_refine_ls_structure_factor_coef Fsqd
_refine_ls_weighting_details 'w=1/[\s^2^(Fo^2^)+(0.0610P)^2^+0.5800P] where P=(Fo^2^+2Fc^2^)/3'
_refine_ls_weighting_scheme calc
_refine_ls_wR_factor_gt 0.0942
_refine_ls_wR_factor_ref 0.0944
_reflns_number_gt 9956
_reflns_number_total 9999
_reflns_threshold_expression 'I > 2\s(I)'
_cod_data_source_file fp3073sup1.cif
_cod_data_source_block III
_cod_database_code 2021738
_shelx_space_group_comment
;
The symmetry employed for this shelxl refinement is uniquely defined
by the following loop, which should always be used as a source of
symmetry information in preference to the above space-group names.
They are only intended as comments.
;
_shelx_estimated_absorpt_t_min 0.849
_shelx_estimated_absorpt_t_max 0.901

loop_
_space_group_symop_operation_xyz
'x, y, z'
'-x, y+1/2, -z'

loop_
_atom_site_type_symbol
_atom_site_label
_atom_site_fract_x
_atom_site_fract_y
_atom_site_fract_z
_atom_site_U_iso_or_equiv
_atom_site_adp_type
_atom_site_calc_flag
_atom_site_occupancy
_atom_site_disorder_assembly
_atom_site_disorder_group
O O1 1.32946(18) 0.79339(9) 1.24283(13) 0.0372(4) Uani d 1 . .
O O2 0.96145(17) 0.77217(8) 1.32418(11) 0.0288(3) Uani d 1 . .
O O4 0.97619(18) 0.85795(8) 1.04730(11) 0.0297(3) Uani d 1 . .
O O5 1.16089(19) 0.86883(8) 1.28676(12) 0.0335(4) Uani d 1 . .
O O6 0.9541(2) 0.96229(9) 1.24464(14) 0.0455(5) Uani d 1 . .
O O7 1.4749(2) 0.83303(14) 1.36352(16) 0.0594(6) Uani d 1 . .
O O8 0.9267(2) 0.66907(10) 1.34400(13) 0.0423(4) Uani d 1 . .
O O9 0.7595(3) 0.90429(15) 1.07179(17) 0.0676(7) Uani d 1 . .
O O10 0.9104(3) 1.05340(11) 1.1710(2) 0.0629(6) Uani d 1 . .
C C1 1.2023(2) 0.80665(12) 1.29819(16) 0.0304(5) Uani d 1 . .
H H1 1.225878 0.798368 1.368235 0.036 Uiso calc 1 . .
C C2 1.0832(2) 0.76164(11) 1.26250(15) 0.0260(4) Uani d 1 . .
H H2 1.118160 0.717596 1.267805 0.031 Uiso calc 1 . .
C C3 1.0383(2) 0.77745(10) 1.15805(15) 0.0231(4) Uani d 1 . .
H H3 1.122849 0.768689 1.115607 0.028 Uiso calc 1 . .
C C4 0.9978(2) 0.84550(11) 1.14916(15) 0.0266(4) Uani d 1 . .
H H4 0.905619 0.854203 1.184211 0.032 Uiso calc 1 . .
C C5 1.1236(3) 0.88684(12) 1.18868(17) 0.0319(5) Uani d 1 . .
H H5 1.211328 0.880545 1.148084 0.038 Uiso calc 1 . .
C C6 1.0861(4) 0.95461(13) 1.1895(2) 0.0432(6) Uani d 1 . .
H H6A 1.168052 0.978744 1.219787 0.052 Uiso calc 1 . .
H H6B 1.068916 0.969851 1.122453 0.052 Uiso calc 1 . .
C C7 1.4610(3) 0.81115(18) 1.2824(2) 0.0480(7) Uani d 1 . .
C C8 1.5798(3) 0.8039(2) 1.2107(2) 0.0555(8) Uani d 1 . .
H H8A 1.566931 0.764318 1.176192 0.083 Uiso calc 1 . .
H H8B 1.675891 0.804394 1.244747 0.083 Uiso calc 1 . .
H H8C 1.574348 0.838348 1.164096 0.083 Uiso calc 1 . .
C C9 0.8956(2) 0.72171(13) 1.36255(15) 0.0329(5) Uani d 1 . .
C C10 0.7813(3) 0.74238(18) 1.4313(2) 0.0484(7) Uani d 1 . .
H H10A 0.825860 0.770644 1.479556 0.073 Uiso calc 1 . .
H H10B 0.741024 0.705974 1.464011 0.073 Uiso calc 1 . .
H H10C 0.702105 0.764043 1.395252 0.073 Uiso calc 1 . .
C C11 0.8490(3) 0.88528(13) 1.0181(2) 0.0393(6) Uani d 1 . .
C C12 0.8394(4) 0.88916(14) 0.9092(2) 0.0465(7) Uani d 1 . .
H H12A 0.933593 0.903646 0.885174 0.070 Uiso calc 1 . .
H H12B 0.761638 0.918447 0.889362 0.070 Uiso calc 1 . .
H H12C 0.816890 0.847902 0.882344 0.070 Uiso calc 1 . .
C C13 0.8733(4) 1.01297(15) 1.2252(2) 0.0507(7) Uani d 1 . .
C C14 0.7319(5) 1.0111(2) 1.2775(3) 0.0684(10) Uani d 1 . .
H H14A 0.660227 0.985652 1.240745 0.103 Uiso calc 1 . .
H H14B 0.693640 1.053466 1.284127 0.103 Uiso calc 1 . .
H H14C 0.749204 0.992874 1.341944 0.103 Uiso calc 1 . .
O O1' 0.91482(15) 0.74073(7) 1.12571(10) 0.0231(3) Uani d 1 . .
O O3' 0.60166(16) 0.60693(8) 1.01198(11) 0.0291(3) Uani d 1 . .
O O4' 0.77799(18) 0.54379(7) 1.15035(12) 0.0294(3) Uani d 1 . .
O O5' 1.03456(15) 0.65715(7) 1.05320(11) 0.0244(3) Uani d 1 . .
O O6' 1.21573(19) 0.59833(9) 1.19189(15) 0.0409(4) Uani d 1 . .
O O7' 0.46227(19) 0.68752(10) 1.05404(16) 0.0470(5) Uani d 1 . .
O O8' 0.8241(3) 0.45956(10) 1.06250(19) 0.0619(7) Uani d 1 . .
O O9' 1.3643(3) 0.51718(13) 1.1744(2) 0.0691(7) Uani d 1 . .
C C1' 0.9394(2) 0.70827(10) 1.03845(14) 0.0225(4) Uani d 1 . .
H H1' 0.983770 0.737512 0.991232 0.027 Uiso calc 1 . .
C C2' 0.7874(2) 0.68834(10) 0.99914(14) 0.0217(4) Uani d 1 . .
H H2' 0.718829 0.724672 1.000364 0.026 Uiso calc 1 . .
C C3' 0.7268(2) 0.63544(10) 1.06026(15) 0.0229(4) Uani d 1 . .
H H3' 0.696472 0.652549 1.123922 0.028 Uiso calc 1 . .
C C4' 0.8386(2) 0.58428(11) 1.07812(16) 0.0257(4) Uani d 1 . .
H H4' 0.857478 0.560947 1.017110 0.031 Uiso calc 1 . .
C C5' 0.9804(2) 0.61240(11) 1.12112(16) 0.0265(4) Uani d 1 . .
H H5' 0.959247 0.633807 1.183451 0.032 Uiso calc 1 . .
C C6' 1.1005(3) 0.56551(12) 1.1382(2) 0.0354(5) Uani d 1 . .
H H6'A 1.064624 0.529754 1.176010 0.042 Uiso calc 1 . .
H H6'B 1.136820 0.549934 1.075865 0.042 Uiso calc 1 . .
C C7' 0.4762(2) 0.63990(13) 1.00940(17) 0.0329(5) Uani d 1 . .
C C8' 0.3613(3) 0.61019(18) 0.9454(2) 0.0481(7) Uani d 1 . .
H H8'A 0.380027 0.620060 0.877657 0.072 Uiso calc 1 . .
H H8'B 0.264364 0.626033 0.962009 0.072 Uiso calc 1 . .
H H8'C 0.364067 0.564955 0.954608 0.072 Uiso calc 1 . .
C C9' 0.7745(3) 0.48212(12) 1.1325(2) 0.0365(5) Uani d 1 . .
C C10' 0.7014(3) 0.44865(13) 1.2128(2) 0.0445(6) Uani d 1 . .
H H10D 0.727363 0.468794 1.274682 0.067 Uiso calc 1 . .
H H10E 0.734245 0.405206 1.214591 0.067 Uiso calc 1 . .
H H10F 0.594556 0.450027 1.201744 0.067 Uiso calc 1 . .
C C11' 1.3425(3) 0.56770(15) 1.2054(2) 0.0401(6) Uani d 1 . .
C C12' 1.4512(3) 0.60624(18) 1.2644(2) 0.0502(7) Uani d 1 . .
H H12D 1.444318 0.649862 1.243953 0.075 Uiso calc 1 . .
H H12E 1.550943 0.590841 1.254420 0.075 Uiso calc 1 . .
H H12F 1.429081 0.603040 1.333213 0.075 Uiso calc 1 . .
O O1" 0.79559(16) 0.66567(7) 0.90249(10) 0.0245(3) Uani d 1 . .
O O2" 0.65352(16) 0.72501(8) 0.67704(11) 0.0301(3) Uani d 1 . .
O O3" 0.7728(2) 0.61961(10) 0.59800(13) 0.0403(4) Uani d 1 . .
O O4" 1.06682(19) 0.64213(9) 0.62981(12) 0.0364(4) Uani d 1 . .
O O5" 0.90143(15) 0.74439(7) 0.81021(11) 0.0252(3) Uani d 1 . .
O O6" 1.19047(17) 0.77016(9) 0.85856(12) 0.0342(4) Uani d 1 . .
O O7" 0.44704(19) 0.66900(10) 0.64753(14) 0.0432(4) Uani d 1 . .
O O8" 0.6641(4) 0.53560(15) 0.6712(3) 0.0749(12) Uani d 0.827(5) A 1
O O8"A 0.8960(18) 0.5289(8) 0.6032(12) 0.067(4) Uiso d 0.173(5) A 2
O O9" 1.11849(19) 0.71860(11) 0.52457(12) 0.0426(5) Uani d 1 . .
O O10" 1.4233(2) 0.78024(13) 0.81525(15) 0.0535(6) Uani d 1 . .
C C1" 0.7713(2) 0.71123(11) 0.83031(15) 0.0252(4) Uani d 1 . .
H H1" 0.696169 0.741383 0.853092 0.030 Uiso calc 1 . .
C C2" 0.7082(2) 0.67716(11) 0.74130(16) 0.0289(5) Uani d 1 . .
H H2" 0.626432 0.648987 0.759996 0.035 Uiso calc 1 . .
C C3" 0.8267(3) 0.64023(12) 0.69179(16) 0.0309(5) Uani d 1 . .
H H3" 0.856099 0.603497 0.732466 0.037 Uiso calc 1 . .
C C4" 0.9596(2) 0.68095(12) 0.67517(16) 0.0293(5) Uani d 1 . .
H H4" 0.931504 0.716337 0.631313 0.035 Uiso calc 1 . .
C C5" 1.0168(2) 0.70609(11) 0.77303(15) 0.0262(4) Uani d 1 . .
H H5" 1.039210 0.670872 0.818503 0.031 Uiso calc 1 . .
C C6" 1.1499(3) 0.74652(13) 0.76334(17) 0.0343(5) Uani d 1 . .
H H6"A 1.231806 0.722003 0.737239 0.041 Uiso calc 1 . .
H H6"B 1.127658 0.781453 0.718454 0.041 Uiso calc 1 . .
C C7" 0.5163(2) 0.71590(14) 0.63722(15) 0.0334(5) Uani d 1 . .
C C8" 0.4666(3) 0.77199(17) 0.58164(19) 0.0459(7) Uani d 1 . .
H H8"A 0.428342 0.803021 0.626344 0.069 Uiso calc 1 . .
H H8"B 0.389012 0.760127 0.534374 0.069 Uiso calc 1 . .
H H8"C 0.549749 0.789685 0.547678 0.069 Uiso calc 1 . .
C C9" 0.6923(5) 0.56459(19) 0.5992(3) 0.0590(12) Uani d 0.827(5) A 1
C C10" 0.6462(8) 0.5496(3) 0.4958(5) 0.094(2) Uani d 0.827(5) A 1
H H10G 0.575481 0.580872 0.471818 0.141 Uiso calc 0.827(5) A 1
H H10H 0.600520 0.508332 0.493071 0.141 Uiso calc 0.827(5) A 1
H H10I 0.732697 0.550003 0.455325 0.141 Uiso calc 0.827(5) A 1
C C9"A 0.8129(19) 0.5637(9) 0.5572(12) 0.046(4) Uiso d 0.173(5) A 2
C C10A 0.751(2) 0.5543(9) 0.4603(12) 0.043(4) Uiso d 0.173(5) A 2
H H10J 0.697893 0.591805 0.439312 0.064 Uiso calc 0.173(5) A 2
H H10K 0.683720 0.518809 0.460329 0.064 Uiso calc 0.173(5) A 2
H H10L 0.830701 0.545972 0.415848 0.064 Uiso calc 0.173(5) A 2
C C11" 1.1276(3) 0.66525(16) 0.54952(17) 0.0389(6) Uani d 1 . .
C C12" 1.2047(4) 0.6143(2) 0.4952(2) 0.0578(9) Uani d 1 . .
H H12G 1.259581 0.587797 0.541411 0.087 Uiso calc 1 . .
H H12H 1.272811 0.633023 0.450011 0.087 Uiso calc 1 . .
H H12I 1.131801 0.589177 0.459122 0.087 Uiso calc 1 . .
C C13" 1.3317(2) 0.78755(12) 0.87336(17) 0.0309(5) Uani d 1 . .
C C14" 1.3529(3) 0.81831(13) 0.97007(18) 0.0354(5) Uani d 1 . .
H H14D 1.283633 0.852989 0.975086 0.053 Uiso calc 1 . .
H H14E 1.453731 0.834090 0.976987 0.053 Uiso calc 1 . .
H H14F 1.335362 0.787995 1.021456 0.053 Uiso calc 1 . .

loop_
_atom_site_aniso_label
_atom_site_aniso_U_11
_atom_site_aniso_U_22
_atom_site_aniso_U_33
_atom_site_aniso_U_12
_atom_site_aniso_U_13
_atom_site_aniso_U_23
O1 0.0215(8) 0.0545(12) 0.0355(9) -0.0020(7) -0.0005(6) -0.0056(8)
O2 0.0247(7) 0.0377(9) 0.0242(7) 0.0046(6) 0.0023(6) 0.0047(6)
O4 0.0352(8) 0.0295(8) 0.0243(7) -0.0031(6) -0.0011(6) 0.0047(6)
O5 0.0375(9) 0.0344(9) 0.0282(8) -0.0027(7) -0.0034(6) -0.0044(6)
O6 0.0686(13) 0.0332(10) 0.0346(9) 0.0104(9) 0.0013(8) -0.0015(7)
O7 0.0420(11) 0.0921(19) 0.0433(11) -0.0109(11) -0.0121(9) 0.0029(11)
O8 0.0493(11) 0.0454(12) 0.0322(9) -0.0117(9) 0.0031(8) 0.0055(8)
O9 0.0548(13) 0.099(2) 0.0487(12) 0.0307(14) 0.0019(10) 0.0128(12)
O10 0.0669(14) 0.0381(12) 0.0818(17) -0.0008(10) -0.0240(12) 0.0112(12)
C1 0.0242(10) 0.0406(13) 0.0262(10) 0.0017(9) -0.0013(8) -0.0023(9)
C2 0.0227(10) 0.0304(12) 0.0249(10) 0.0018(8) 0.0014(8) -0.0002(8)
C3 0.0173(8) 0.0271(11) 0.0248(10) -0.0013(8) 0.0005(7) 0.0013(8)
C4 0.0287(10) 0.0289(12) 0.0221(9) -0.0023(8) 0.0004(8) 0.0019(8)
C5 0.0373(12) 0.0318(13) 0.0266(11) -0.0067(10) -0.0002(9) -0.0024(9)
C6 0.0641(17) 0.0309(14) 0.0345(13) -0.0069(12) -0.0010(12) -0.0008(10)
C7 0.0286(12) 0.078(2) 0.0372(14) -0.0008(13) -0.0060(10) 0.0171(13)
C8 0.0259(12) 0.097(3) 0.0431(15) -0.0058(14) -0.0042(11) 0.0111(16)
C9 0.0281(11) 0.0481(16) 0.0222(9) -0.0015(10) -0.0026(8) 0.0061(9)
C10 0.0343(13) 0.076(2) 0.0354(13) 0.0078(13) 0.0104(10) 0.0155(13)
C11 0.0389(13) 0.0395(14) 0.0394(13) -0.0001(11) -0.0027(10) 0.0117(11)
C12 0.0604(17) 0.0399(15) 0.0381(14) -0.0014(13) -0.0146(12) 0.0119(11)
C13 0.0659(19) 0.0357(15) 0.0489(16) 0.0058(14) -0.0224(14) -0.0088(12)
C14 0.072(2) 0.055(2) 0.077(2) 0.0185(18) -0.0012(19) -0.0107(18)
O1' 0.0190(6) 0.0274(8) 0.0228(7) -0.0023(6) 0.0017(5) -0.0001(6)
O3' 0.0196(7) 0.0344(9) 0.0332(8) -0.0050(6) -0.0014(6) -0.0022(6)
O4' 0.0308(8) 0.0260(9) 0.0314(8) -0.0018(6) 0.0018(6) 0.0030(6)
O5' 0.0172(6) 0.0269(8) 0.0292(7) 0.0011(5) 0.0017(5) 0.0004(6)
O6' 0.0251(8) 0.0450(11) 0.0520(11) 0.0065(7) -0.0089(7) 0.0010(8)
O7' 0.0261(8) 0.0524(12) 0.0621(12) 0.0081(8) -0.0041(8) -0.0075(10)
O8' 0.0851(17) 0.0298(11) 0.0729(15) -0.0036(11) 0.0384(13) -0.0094(10)
O9' 0.0382(11) 0.0646(16) 0.103(2) 0.0222(11) -0.0150(12) -0.0050(15)
C1' 0.0194(9) 0.0250(11) 0.0231(9) 0.0004(8) 0.0011(7) 0.0022(8)
C2' 0.0185(9) 0.0240(10) 0.0226(9) 0.0006(7) 0.0000(7) 0.0012(8)
C3' 0.0164(8) 0.0270(10) 0.0253(9) -0.0026(8) -0.0011(7) -0.0003(8)
C4' 0.0208(9) 0.0271(11) 0.0293(10) -0.0009(8) 0.0021(8) 0.0007(8)
C5' 0.0224(10) 0.0260(11) 0.0309(10) 0.0018(8) -0.0002(8) 0.0031(8)
C6' 0.0237(10) 0.0315(13) 0.0506(14) 0.0027(9) -0.0037(9) 0.0025(10)
C7' 0.0201(10) 0.0457(15) 0.0328(11) -0.0009(9) 0.0003(8) 0.0048(10)
C8' 0.0253(12) 0.075(2) 0.0436(14) -0.0093(12) -0.0057(10) -0.0007(14)
C9' 0.0339(12) 0.0261(13) 0.0497(14) 0.0010(9) 0.0037(10) 0.0027(10)
C10' 0.0458(14) 0.0316(14) 0.0563(16) -0.0016(11) 0.0045(12) 0.0132(12)
C11' 0.0256(11) 0.0552(18) 0.0396(13) 0.0072(11) 0.0002(9) 0.0143(12)
C12' 0.0298(12) 0.085(2) 0.0349(13) 0.0026(13) -0.0076(10) 0.0069(14)
O1" 0.0223(7) 0.0292(8) 0.0218(7) 0.0010(6) -0.0010(5) 0.0015(6)
O2" 0.0210(7) 0.0436(10) 0.0254(7) 0.0025(6) -0.0026(6) 0.0071(6)
O3" 0.0364(9) 0.0518(12) 0.0318(9) 0.0058(8) -0.0106(7) -0.0108(8)
O4" 0.0329(8) 0.0456(11) 0.0307(8) 0.0138(7) -0.0002(6) -0.0053(7)
O5" 0.0194(7) 0.0294(8) 0.0268(7) 0.0009(6) 0.0022(5) 0.0015(6)
O6" 0.0216(7) 0.0519(11) 0.0292(8) -0.0055(7) 0.0043(6) -0.0076(7)
O7" 0.0292(8) 0.0564(12) 0.0432(10) -0.0028(8) -0.0102(7) 0.0026(9)
O8" 0.077(2) 0.0451(17) 0.099(3) -0.0130(14) -0.0519(19) 0.0082(16)
O9" 0.0305(9) 0.0683(14) 0.0290(8) 0.0070(8) 0.0016(6) 0.0020(9)
O10" 0.0249(8) 0.0895(17) 0.0465(11) -0.0099(9) 0.0095(8) -0.0226(11)
C1" 0.0189(9) 0.0320(11) 0.0245(9) 0.0000(8) 0.0000(7) 0.0033(8)
C2" 0.0218(9) 0.0366(13) 0.0281(10) -0.0008(8) -0.0052(8) 0.0042(9)
C3" 0.0303(11) 0.0361(13) 0.0256(10) 0.0033(9) -0.0091(8) -0.0012(9)
C4" 0.0246(10) 0.0385(13) 0.0248(10) 0.0076(9) -0.0005(8) -0.0004(9)
C5" 0.0203(9) 0.0348(13) 0.0235(9) 0.0038(8) 0.0012(7) -0.0008(8)
C6" 0.0243(10) 0.0513(15) 0.0275(10) -0.0030(10) 0.0038(8) -0.0014(10)
C7" 0.0214(10) 0.0575(16) 0.0214(9) 0.0056(10) 0.0013(8) 0.0008(10)
C8" 0.0278(12) 0.075(2) 0.0347(13) 0.0109(12) -0.0026(10) 0.0181(13)
C9" 0.061(2) 0.043(2) 0.070(3) 0.0132(17) -0.041(2) -0.0164(19)
C10" 0.110(5) 0.076(4) 0.092(4) 0.025(3) -0.067(4) -0.044(3)
C11" 0.0257(11) 0.0667(19) 0.0239(10) 0.0133(11) -0.0040(8) -0.0069(11)
C12" 0.0461(16) 0.089(3) 0.0379(14) 0.0265(16) -0.0003(12) -0.0200(15)
C13" 0.0233(10) 0.0370(13) 0.0323(11) 0.0007(9) 0.0026(8) 0.0010(9)
C14" 0.0278(11) 0.0433(15) 0.0349(12) -0.0026(10) -0.0008(9) -0.0024(10)

loop_
_atom_type_symbol
_atom_type_description
_atom_type_scat_dispersion_real
_atom_type_scat_dispersion_imag
_atom_type_scat_source
C C 0.0181 0.0091 'International Tables Vol C Tables 4.2.6.8 and 6.1.1.4'
H H 0.0000 0.0000 'International Tables Vol C Tables 4.2.6.8 and 6.1.1.4'
O O 0.0492 0.0322 'International Tables Vol C Tables 4.2.6.8 and 6.1.1.4'

loop_
_geom_angle_atom_site_label_1
_geom_angle_atom_site_label_2
_geom_angle_atom_site_label_3
_geom_angle
C7 O1 C1 116.5(2)
C9 O2 C2 117.74(18)
C11 O4 C4 117.53(19)
C1 O5 C5 114.75(18)
C13 O6 C6 116.5(3)
O5 C1 O1 110.4(2)
O5 C1 C2 112.55(18)
O1 C1 C2 106.23(18)
O5 C1 H1 109.2
O1 C1 H1 109.2
C2 C1 H1 109.2
O2 C2 C1 105.25(17)
O2 C2 C3 109.71(16)
C1 C2 C3 109.35(18)
O2 C2 H2 110.8
C1 C2 H2 110.8
C3 C2 H2 110.8
O1' C3 C4 108.66(16)
O1' C3 C2 110.86(16)
C4 C3 C2 110.45(18)
O1' C3 H3 108.9
C4 C3 H3 108.9
C2 C3 H3 108.9
O4 C4 C3 106.53(18)
O4 C4 C5 108.50(17)
C3 C4 C5 110.68(18)
O4 C4 H4 110.3
C3 C4 H4 110.3
C5 C4 H4 110.3
O5 C5 C6 107.6(2)
O5 C5 C4 109.28(18)
C6 C5 C4 113.5(2)
O5 C5 H5 108.8
C6 C5 H5 108.8
C4 C5 H5 108.8
O6 C6 C5 107.9(2)
O6 C6 H6A 110.1
C5 C6 H6A 110.1
O6 C6 H6B 110.1
C5 C6 H6B 110.1
H6A C6 H6B 108.4
O7 C7 O1 123.0(3)
O7 C7 C8 126.3(3)
O1 C7 C8 110.6(2)
C7 C8 H8A 109.5
C7 C8 H8B 109.5
H8A C8 H8B 109.5
C7 C8 H8C 109.5
H8A C8 H8C 109.5
H8B C8 H8C 109.5
O8 C9 O2 124.2(2)
O8 C9 C10 126.2(3)
O2 C9 C10 109.6(2)
C9 C10 H10A 109.5
C9 C10 H10B 109.5
H10A C10 H10B 109.5
C9 C10 H10C 109.5
H10A C10 H10C 109.5
H10B C10 H10C 109.5
O9 C11 O4 124.2(3)
O9 C11 C12 125.7(3)
O4 C11 C12 110.1(2)
C11 C12 H12A 109.5
C11 C12 H12B 109.5
H12A C12 H12B 109.5
C11 C12 H12C 109.5
H12A C12 H12C 109.5
H12B C12 H12C 109.5
O10 C13 O6 123.4(3)
O10 C13 C14 125.7(3)
O6 C13 C14 110.9(3)
C13 C14 H14A 109.5
C13 C14 H14B 109.5
H14A C14 H14B 109.5
C13 C14 H14C 109.5
H14A C14 H14C 109.5
H14B C14 H14C 109.5
C1' O1' C3 113.11(15)
C7' O3' C3' 116.62(18)
C9' O4' C4' 118.19(19)
C1' O5' C5' 113.07(15)
C11' O6' C6' 116.1(2)
O5' C1' O1' 111.93(16)
O5' C1' C2' 112.21(17)
O1' C1' C2' 105.90(16)
O5' C1' H1' 108.9
O1' C1' H1' 108.9
C2' C1' H1' 108.9
O1" C2' C3' 107.08(17)
O1" C2' C1' 110.75(16)
C3' C2' C1' 110.49(16)
O1" C2' H2' 109.5
C3' C2' H2' 109.5
C1' C2' H2' 109.5
O3' C3' C4' 106.58(17)
O3' C3' C2' 110.79(16)
C4' C3' C2' 112.14(16)
O3' C3' H3' 109.1
C4' C3' H3' 109.1
C2' C3' H3' 109.1
O4' C4' C3' 106.25(16)
O4' C4' C5' 107.81(17)
C3' C4' C5' 109.39(18)
O4' C4' H4' 111.1
C3' C4' H4' 111.1
C5' C4' H4' 111.1
O5' C5' C6' 106.68(18)
O5' C5' C4' 108.25(17)
C6' C5' C4' 113.47(19)
O5' C5' H5' 109.4
C6' C5' H5' 109.4
C4' C5' H5' 109.4
O6' C6' C5' 105.4(2)
O6' C6' H6'A 110.7
C5' C6' H6'A 110.7
O6' C6' H6'B 110.7
C5' C6' H6'B 110.7
H6'A C6' H6'B 108.8
O7' C7' O3' 122.6(2)
O7' C7' C8' 125.7(2)
O3' C7' C8' 111.7(2)
C7' C8' H8'A 109.5
C7' C8' H8'B 109.5
H8'A C8' H8'B 109.5
C7' C8' H8'C 109.5
H8'A C8' H8'C 109.5
H8'B C8' H8'C 109.5
O8' C9' O4' 123.0(2)
O8' C9' C10' 126.8(3)
O4' C9' C10' 110.2(2)
C9' C10' H10D 109.5
C9' C10' H10E 109.5
H10D C10' H10E 109.5
C9' C10' H10F 109.5
H10D C10' H10F 109.5
H10E C10' H10F 109.5
O9' C11' O6' 123.7(3)
O9' C11' C12' 125.6(3)
O6' C11' C12' 110.7(3)
C11' C12' H12D 109.5
C11' C12' H12E 109.5
H12D C12' H12E 109.5
C11' C12' H12F 109.5
H12D C12' H12F 109.5
H12E C12' H12F 109.5
C1" O1" C2' 114.44(16)
C7" O2" C2" 116.23(19)
C9"A O3" C3" 123.2(7)
C9" O3" C3" 114.6(3)
C11" O4" C4" 116.4(2)
C1" O5" C5" 113.96(17)
C13" O6" C6" 116.71(17)
O1" C1" O5" 111.97(16)
O1" C1" C2" 106.46(18)
O5" C1" C2" 112.22(17)
O1" C1" H1" 108.7
O5" C1" H1" 108.7
C2" C1" H1" 108.7
O2" C2" C3" 109.43(18)
O2" C2" C1" 105.58(18)
C3" C2" C1" 111.01(17)
O2" C2" H2" 110.2
C3" C2" H2" 110.2
C1" C2" H2" 110.2
O3" C3" C4" 106.99(19)
O3" C3" C2" 109.80(18)
C4" C3" C2" 110.4(2)
O3" C3" H3" 109.9
C4" C3" H3" 109.9
C2" C3" H3" 109.9
O4" C4" C3" 106.7(2)
O4" C4" C5" 111.83(17)
C3" C4" C5" 108.67(18)
O4" C4" H4" 109.9
C3" C4" H4" 109.9
C5" C4" H4" 109.9
O5" C5" C6" 107.54(19)
O5" C5" C4" 106.55(16)
C6" C5" C4" 112.21(18)
O5" C5" H5" 110.1
C6" C5" H5" 110.1
C4" C5" H5" 110.1
O6" C6" C5" 107.78(17)
O6" C6" H6"A 110.2
C5" C6" H6"A 110.2
O6" C6" H6"B 110.2
C5" C6" H6"B 110.2
H6"A C6" H6"B 108.5
O7" C7" O2" 123.5(2)
O7" C7" C8" 126.0(2)
O2" C7" C8" 110.5(2)
C7" C8" H8"A 109.5
C7" C8" H8"B 109.5
H8"A C8" H8"B 109.5
C7" C8" H8"C 109.5
H8"A C8" H8"C 109.5
H8"B C8" H8"C 109.5
O8" C9" O3" 125.0(3)
O8" C9" C10" 127.5(5)
O3" C9" C10" 107.5(5)
C9" C10" H10G 109.5
C9" C10" H10H 109.5
H10G C10" H10H 109.5
C9" C10" H10I 109.5
H10G C10" H10I 109.5
H10H C10" H10I 109.5
O8"A C9"A O3" 119.1(15)
O8"A C9"A C10A 127.4(18)
O3" C9"A C10A 113.5(14)
C9"A C10A H10J 109.5
C9"A C10A H10K 109.5
H10J C10A H10K 109.5
C9"A C10A H10L 109.5
H10J C10A H10L 109.5
H10K C10A H10L 109.5
O9" C11" O4" 124.2(2)
O9" C11" C12" 125.3(3)
O4" C11" C12" 110.5(3)
C11" C12" H12G 109.5
C11" C12" H12H 109.5
H12G C12" H12H 109.5
C11" C12" H12I 109.5
H12G C12" H12I 109.5
H12H C12" H12I 109.5
O10" C13" O6" 123.3(2)
O10" C13" C14" 126.0(2)
O6" C13" C14" 110.66(19)
C13" C14" H14D 109.5
C13" C14" H14E 109.5
H14D C14" H14E 109.5
C13" C14" H14F 109.5
H14D C14" H14F 109.5
H14E C14" H14F 109.5

loop_
_geom_bond_atom_site_label_1
_geom_bond_atom_site_label_2
_geom_bond_distance
O1 C7 1.355(3)
O1 C1 1.436(3)
O2 C9 1.355(3)
O2 C2 1.437(3)
O4 C11 1.348(3)
O4 C4 1.439(3)
O5 C1 1.395(3)
O5 C5 1.439(3)
O6 C13 1.336(4)
O6 C6 1.452(4)
O7 C7 1.217(4)
O8 C9 1.195(4)
O9 C11 1.191(4)
O10 C13 1.202(4)
C1 C2 1.523(3)
C1 H1 1.0000
C2 C3 1.525(3)
C2 H2 1.0000
C3 O1' 1.433(2)
C3 C4 1.511(3)
C3 H3 1.0000
C4 C5 1.535(3)
C4 H4 1.0000
C5 C6 1.495(4)
C5 H5 1.0000
C6 H6A 0.9900
C6 H6B 0.9900
C7 C8 1.499(4)
C8 H8A 0.9800
C8 H8B 0.9800
C8 H8C 0.9800
C9 C10 1.498(3)
C10 H10A 0.9800
C10 H10B 0.9800
C10 H10C 0.9800
C11 C12 1.506(4)
C12 H12A 0.9800
C12 H12B 0.9800
C12 H12C 0.9800
C13 C14 1.498(6)
C14 H14A 0.9800
C14 H14B 0.9800
C14 H14C 0.9800
O1' C1' 1.416(2)
O3' C7' 1.343(3)
O3' C3' 1.438(2)
O4' C9' 1.347(3)
O4' C4' 1.446(3)
O5' C1' 1.409(3)
O5' C5' 1.441(3)
O6' C11' 1.336(3)
O6' C6' 1.449(3)
O7' C7' 1.203(3)
O8' C9' 1.184(3)
O9' C11' 1.185(4)
C1' C2' 1.531(3)
C1' H1' 1.0000
C2' O1" 1.425(2)
C2' C3' 1.529(3)
C2' H2' 1.0000
C3' C4' 1.512(3)
C3' H3' 1.0000
C4' C5' 1.528(3)
C4' H4' 1.0000
C5' C6' 1.500(3)
C5' H5' 1.0000
C6' H6'A 0.9900
C6' H6'B 0.9900
C7' C8' 1.491(4)
C8' H8'A 0.9800
C8' H8'B 0.9800
C8' H8'C 0.9800
C9' C10' 1.496(4)
C10' H10D 0.9800
C10' H10E 0.9800
C10' H10F 0.9800
C11' C12' 1.510(4)
C12' H12D 0.9800
C12' H12E 0.9800
C12' H12F 0.9800
O1" C1" 1.409(3)
O2" C7" 1.363(3)
O2" C2" 1.436(3)
O3" C9"A 1.380(19)
O3" C9" 1.391(5)
O3" C3" 1.440(3)
O4" C11" 1.350(3)
O4" C4" 1.442(3)
O5" C1" 1.418(3)
O5" C5" 1.441(2)
O6" C13" 1.348(3)
O6" C6" 1.446(3)
O7" C7" 1.199(4)
O8" C9" 1.208(6)
O8"A C9"A 1.23(2)
O9" C11" 1.199(4)
O10" C13" 1.186(3)
C1" C2" 1.527(3)
C1" H1" 1.0000
C2" C3" 1.519(3)
C2" H2" 1.0000
C3" C4" 1.516(3)
C3" H3" 1.0000
C4" C5" 1.531(3)
C4" H4" 1.0000
C5" C6" 1.501(3)
C5" H5" 1.0000
C6" H6"A 0.9900
C6" H6"B 0.9900
C7" C8" 1.491(4)
C8" H8"A 0.9800
C8" H8"B 0.9800
C8" H8"C 0.9800
C9" C10" 1.510(6)
C10" H10G 0.9800
C10" H10H 0.9800
C10" H10I 0.9800
C9"A C10A 1.45(2)
C10A H10J 0.9800
C10A H10K 0.9800
C10A H10L 0.9800
C11" C12" 1.511(4)
C12" H12G 0.9800
C12" H12H 0.9800
C12" H12I 0.9800
C13" C14" 1.497(3)
C14" H14D 0.9800
C14" H14E 0.9800
C14" H14F 0.9800

loop_
_geom_torsion_atom_site_label_1
_geom_torsion_atom_site_label_2
_geom_torsion_atom_site_label_3
_geom_torsion_atom_site_label_4
_geom_torsion
C5 O5 C1 O1 60.1(2)
C5 O5 C1 C2 -58.4(2)
C7 O1 C1 O5 79.9(3)
C7 O1 C1 C2 -157.8(2)
C9 O2 C2 C1 -132.62(19)
C9 O2 C2 C3 109.8(2)
O5 C1 C2 O2 -63.7(2)
O1 C1 C2 O2 175.35(17)
O5 C1 C2 C3 54.1(2)
O1 C1 C2 C3 -66.9(2)
O2 C2 C3 O1' -58.4(2)
C1 C2 C3 O1' -173.35(17)
O2 C2 C3 C4 62.1(2)
C1 C2 C3 C4 -52.8(2)
C11 O4 C4 C3 127.6(2)
C11 O4 C4 C5 -113.2(2)
O1' C3 C4 O4 -65.6(2)
C2 C3 C4 O4 172.57(16)
O1' C3 C4 C5 176.61(16)
C2 C3 C4 C5 54.8(2)
C1 O5 C5 C6 -178.5(2)
C1 O5 C5 C4 57.9(3)
O4 C4 C5 O5 -171.84(18)
C3 C4 C5 O5 -55.3(2)
O4 C4 C5 C6 68.1(2)
C3 C4 C5 C6 -175.3(2)
C13 O6 C6 C5 -156.1(2)
O5 C5 C6 O6 -65.2(3)
C4 C5 C6 O6 55.8(3)
C1 O1 C7 O7 5.3(4)
C1 O1 C7 C8 -170.9(3)
C2 O2 C9 O8 -4.5(3)
C2 O2 C9 C10 174.87(19)
C4 O4 C11 O9 6.5(4)
C4 O4 C11 C12 -174.7(2)
C6 O6 C13 O10 -5.7(4)
C6 O6 C13 C14 172.9(3)
C4 C3 O1' C1' 111.97(18)
C2 C3 O1' C1' -126.47(18)
C5' O5' C1' O1' 59.1(2)
C5' O5' C1' C2' -59.8(2)
C3 O1' C1' O5' 74.0(2)
C3 O1' C1' C2' -163.46(16)
O5' C1' C2' O1" -68.7(2)
O1' C1' C2' O1" 168.93(16)
O5' C1' C2' C3' 49.8(2)
O1' C1' C2' C3' -72.6(2)
C7' O3' C3' C4' 164.71(18)
C7' O3' C3' C2' -73.0(2)
O1" C2' C3' O3' -46.1(2)
C1' C2' C3' O3' -166.79(16)
O1" C2' C3' C4' 72.8(2)
C1' C2' C3' C4' -47.8(2)
C9' O4' C4' C3' 129.7(2)
C9' O4' C4' C5' -113.1(2)
O3' C3' C4' O4' -69.0(2)
C2' C3' C4' O4' 169.62(16)
O3' C3' C4' C5' 174.90(16)
C2' C3' C4' C5' 53.5(2)
C1' O5' C5' C6' -173.25(18)
C1' O5' C5' C4' 64.3(2)
O4' C4' C5' O5' -174.82(17)
C3' C4' C5' O5' -59.7(2)
O4' C4' C5' C6' 67.0(2)
C3' C4' C5' C6' -177.91(19)
C11' O6' C6' C5' -172.2(2)
O5' C5' C6' O6' 69.4(2)
C4' C5' C6' O6' -171.50(19)
C3' O3' C7' O7' -8.3(3)
C3' O3' C7' C8' 171.5(2)
C4' O4' C9' O8' 3.1(4)
C4' O4' C9' C10' -177.1(2)
C6' O6' C11' O9' 1.6(4)
C6' O6' C11' C12' -178.5(2)
C3' C2' O1" C1" 147.46(16)
C1' C2' O1" C1" -92.0(2)
C2' O1" C1" O5" 85.0(2)
C2' O1" C1" C2" -152.05(16)
C5" O5" C1" O1" 62.2(2)
C5" O5" C1" C2" -57.5(2)
C7" O2" C2" C3" 107.3(2)
C7" O2" C2" C1" -133.17(19)
O1" C1" C2" O2" 167.27(16)
O5" C1" C2" O2" -69.9(2)
O1" C1" C2" C3" -74.2(2)
O5" C1" C2" C3" 48.6(2)
C9"A O3" C3" C4" 94.1(9)
C9" O3" C3" C4" 155.8(2)
C9"A O3" C3" C2" -146.1(9)
C9" O3" C3" C2" -84.3(3)
O2" C2" C3" O3" -51.7(3)
C1" C2" C3" O3" -167.86(19)
O2" C2" C3" C4" 66.0(2)
C1" C2" C3" C4" -50.1(2)
C11" O4" C4" C3" 130.7(2)
C11" O4" C4" C5" -110.7(2)
O3" C3" C4" O4" -61.6(2)
C2" C3" C4" O4" 178.99(16)
O3" C3" C4" C5" 177.71(18)
C2" C3" C4" C5" 58.3(2)
C1" O5" C5" C6" -175.40(16)
C1" O5" C5" C4" 64.1(2)
O4" C4" C5" O5" 179.36(18)
C3" C4" C5" O5" -63.2(2)
O4" C4" C5" C6" 61.9(3)
C3" C4" C5" C6" 179.4(2)
C13" O6" C6" C5" 156.3(2)
O5" C5" C6" O6" 60.4(2)
C4" C5" C6" O6" 177.25(19)
C2" O2" C7" O7" -5.8(3)
C2" O2" C7" C8" 173.5(2)
C3" O3" C9" O8" 1.7(5)
C3" O3" C9" C10" -179.4(3)
C3" O3" C9"A O8"A 2(2)
C3" O3" C9"A C10A -176.8(10)
C4" O4" C11" O9" 13.9(3)
C4" O4" C11" C12" -164.8(2)
C6" O6" C13" O10" -5.4(4)
C6" O6" C13" C14" 172.8(2)

_cod_database_fobs_code 2021738
